data_4509314
loop_
_publ_author_name
'Chadwick, Keith'
'Sadiq, Ghazala'
'Davey, Roger J.'
'Seaton, Colin C.'
'Pritchard, Robin G.'
'Parkin, Andrew'

_publ_section_title
;
 Designing Acid Acid Co-Crystals&#x2212;The Use of Hammett Substitution
 Constants
;
_journal_issue 3
_journal_name_full 'Crystal Growth &amp; Design'
_journal_page_first 1278
_journal_paper_doi 10.1021/cg801225s
_journal_volume 9
_journal_year 2009
_chemical_compound_source 'synthesis as described'
_chemical_formula_moiety 'C15 H12 N2 O4'
_chemical_formula_sum 'C15 H12 N2 O4'
_chemical_formula_weight 284.27
_chemical_name_systematic '4-aminobenzoic acid 4-cyanobenzoic acid'
_space_group_IT_number 14
_symmetry_cell_setting monoclinic
_symmetry_Int_Tables_number 14
_symmetry_space_group_name_Hall '-P 2yn'
_symmetry_space_group_name_H-M 'P 1 21/n 1'
_atom_sites_solution_hydrogens geom
_atom_sites_solution_primary direct
_atom_sites_solution_secondary difmap
_audit_conform_dict_location ftp://ftp.iucr.org/pub/cif_core.dic
_audit_conform_dict_name cif_core.dic
_audit_conform_dict_version 2.3
_audit_creation_date 2008-10-21T12:30:41-00:00
_audit_creation_method 'WinGX routine CIF_UPDATE'
_cell_angle_alpha 90
_cell_angle_beta 99.012(2)
_cell_angle_gamma 90
_cell_formula_units_Z 4
_cell_length_a 7.4406(4)
_cell_length_b 7.4008(4)
_cell_length_c 24.5392(16)
_cell_measurement_reflns_used 2014
_cell_measurement_temperature 150(2)
_cell_measurement_theta_max 26
_cell_measurement_theta_min 2
_cell_measurement_wavelength 0.71073
_cell_volume 1334.60(13)
_computing_cell_refinement 'HKL Scalepack (Otwinowski & Minor 1997)'
_computing_data_collection 'Collect (Nonius BV, 1997-2000)'
_computing_data_reduction 'HKL Denzo and Scalepack (Otwinowski & Minor 1997)'
_computing_molecular_graphics 'Ortep-3 for Windows (Farrugia, 1997)'
_computing_publication_material 'WinGX publication routines (Farrugia, 1999)'
_computing_structure_refinement 'SHELXL-97 (Sheldrick, 1997)'
_computing_structure_solution 'SIR92 (Giacovazzo et al, 1993)'
_diffrn_ambient_temperature 150(2)
_diffrn_detector 'CCD plate'
_diffrn_detector_area_resol_mean 9
_diffrn_measured_fraction_theta_full 0.91
_diffrn_measured_fraction_theta_max 0.91
_diffrn_measurement_device '95mm CCD camera on \k-goniostat'
_diffrn_measurement_device_type KappaCCD
_diffrn_measurement_method 'CCD rotation images, thick slices'
_diffrn_orient_matrix_type 'by Nonius Collect from scalepack cell'
_diffrn_orient_matrix_UB_11 0.583869E-1
_diffrn_orient_matrix_UB_12 0.49024E-2
_diffrn_orient_matrix_UB_13 -0.340063E-1
_diffrn_orient_matrix_UB_21 0.109963
_diffrn_orient_matrix_UB_22 -0.624098E-1
_diffrn_orient_matrix_UB_23 0.201216E-1
_diffrn_orient_matrix_UB_31 -0.549215E-1
_diffrn_orient_matrix_UB_32 -0.119744
_diffrn_orient_matrix_UB_33 -0.118795E-1
_diffrn_radiation_monochromator graphite
_diffrn_radiation_probe x-ray
_diffrn_radiation_type MoK\a
_diffrn_radiation_wavelength 0.71073
_diffrn_reflns_av_R_equivalents 0.095
_diffrn_reflns_av_unetI/netI 0.1343
_diffrn_reflns_limit_h_max 8
_diffrn_reflns_limit_h_min 0
_diffrn_reflns_limit_k_max 8
_diffrn_reflns_limit_k_min 0
_diffrn_reflns_limit_l_max 29
_diffrn_reflns_limit_l_min -29
_diffrn_reflns_number 9698
_diffrn_reflns_theta_full 25.49
_diffrn_reflns_theta_max 25.49
_diffrn_reflns_theta_min 3.23
_diffrn_source 'Enraf Nonius FR590'
_exptl_absorpt_coefficient_mu 0.105
_exptl_absorpt_correction_T_max 0.9948
_exptl_absorpt_correction_T_min 0.9743
_exptl_absorpt_correction_type none
_exptl_crystal_colour colourless
_exptl_crystal_density_diffrn 1.415
_exptl_crystal_density_method 'not measured'
_exptl_crystal_description plate
_exptl_crystal_F_000 592
_exptl_crystal_size_max 0.25
_exptl_crystal_size_mid 0.25
_exptl_crystal_size_min 0.05
_refine_diff_density_max 0.646
_refine_diff_density_min -0.41
_refine_diff_density_rms 0.113
_refine_ls_extinction_method none
_refine_ls_goodness_of_fit_ref 1.227
_refine_ls_hydrogen_treatment mixed
_refine_ls_matrix_type full
_refine_ls_number_parameters 194
_refine_ls_number_reflns 2243
_refine_ls_number_restraints 0
_refine_ls_restrained_S_all 1.227
_refine_ls_R_factor_all 0.3136
_refine_ls_R_factor_gt 0.1134
_refine_ls_shift/su_max 0.003
_refine_ls_shift/su_mean 0
_refine_ls_structure_factor_coef Fsqd
_refine_ls_weighting_details 'calc w=1/[\s^2^(Fo^2^)+(0.0300P)^2^+6.0000P] where P=(Fo^2^+2Fc^2^)/3'
_refine_ls_weighting_scheme calc
_refine_ls_wR_factor_gt 0.2263
_refine_ls_wR_factor_ref 0.2959
_reflns_number_gt 659
_reflns_number_total 2243
_reflns_threshold_expression >2sigma(I)
_cod_data_source_file cg801225ssup3.cif
_cod_data_source_block 4aba_4cba
_cod_database_code 4509314

loop_
_symmetry_equiv_pos_as_xyz
'x, y, z'
'-x+1/2, y+1/2, -z+1/2'
'-x, -y, -z'
'x-1/2, -y-1/2, z-1/2'

loop_
_atom_site_label
_atom_site_type_symbol
_atom_site_fract_x
_atom_site_fract_y
_atom_site_fract_z
_atom_site_U_iso_or_equiv
_atom_site_adp_type
_atom_site_occupancy
_atom_site_symmetry_multiplicity
_atom_site_calc_flag
_atom_site_refinement_flags
C1 C 0.5083(8) 0.9306(8) 0.0925(2) 0.062(2) Uani 1 1 d .
C2 C 0.4018(7) 1.0044(8) 0.1321(2) 0.0493(17) Uani 1 1 d .
C3 C 0.2168(7) 0.9667(8) 0.1286(2) 0.0519(18) Uani 1 1 d .
H3 H 0.1581 0.8906 0.1001 0.062 Uiso 1 1 calc R
C4 C 0.1167(7) 1.0411(8) 0.1674(2) 0.0535(18) Uani 1 1 d .
H4 H -0.0085 1.0126 0.1658 0.064 Uiso 1 1 calc R
C5 C 0.2017(8) 1.1559(8) 0.2078(2) 0.0584(19) Uani 1 1 d .
C6 C 0.3855(8) 1.1996(8) 0.2109(2) 0.062(2) Uani 1 1 d .
H6 H 0.4422 1.2803 0.2384 0.075 Uiso 1 1 calc R
C7 C 0.4848(8) 1.1234(8) 0.1731(2) 0.0549(18) Uani 1 1 d .
H7 H 0.61 1.1522 0.175 0.066 Uiso 1 1 calc R
C8 C 0.7903(7) 0.7270(8) -0.0124(2) 0.0576(19) Uani 1 1 d .
C9 C 0.8973(7) 0.6527(7) -0.0526(2) 0.0449(16) Uani 1 1 d .
C10 C 0.8167(7) 0.5474(7) -0.0956(2) 0.0498(17) Uani 1 1 d .
H10 H 0.6906 0.5212 -0.0987 0.06 Uiso 1 1 calc R
C11 C 0.9136(7) 0.4783(8) -0.1346(2) 0.0564(19) Uani 1 1 d .
H11 H 0.8568 0.4071 -0.1647 0.068 Uiso 1 1 calc R
C12 C 1.1001(8) 0.5189(8) -0.1275(2) 0.0557(18) Uani 1 1 d .
C13 C 1.1833(7) 0.6213(8) -0.0832(2) 0.0572(19) Uani 1 1 d .
H13 H 1.3106 0.6428 -0.0789 0.069 Uiso 1 1 calc R
C14 C 1.0848(7) 0.6910(8) -0.0460(2) 0.0535(16) Uiso 1 1 d .
H14 H 1.141 0.7638 -0.0163 0.064 Uiso 1 1 calc R
C15 C 1.2038(8) 0.4498(9) -0.1687(3) 0.067(2) Uani 1 1 d .
N1 N 0.0996(7) 1.2295(7) 0.24568(19) 0.0663(17) Uani 1 1 d .
N2 N 1.2907(8) 0.4011(9) -0.2008(2) 0.098(2) Uani 1 1 d .
O1 O 0.6792(5) 0.9613(6) 0.09689(16) 0.0694(14) Uani 1 1 d .
O2 O 0.4241(5) 0.8253(6) 0.05490(17) 0.0724(14) Uani 1 1 d .
H2 H 0.4968 0.7899 0.0342 0.109 Uiso 1 1 calc R
O3 O 0.8728(5) 0.8254(6) 0.02680(16) 0.0668(14) Uani 1 1 d .
H3A H 0.7982 0.8603 0.047 0.1 Uiso 1 1 calc R
O4 O 0.6202(5) 0.6964(6) -0.01756(15) 0.0653(13) Uani 1 1 d .
H1A H 0.148(5) 1.309(5) 0.2726(14) 0.010(10) Uiso 1 1 d .
H1B H -0.027(7) 1.209(7) 0.255(2) 0.075(19) Uiso 1 1 d .

loop_
_atom_site_aniso_label
_atom_site_aniso_U_11
_atom_site_aniso_U_22
_atom_site_aniso_U_33
_atom_site_aniso_U_23
_atom_site_aniso_U_13
_atom_site_aniso_U_12
C1 0.067(4) 0.065(4) 0.044(4) -0.004(3) -0.018(3) -0.019(3)
C2 0.051(3) 0.071(4) 0.026(3) -0.003(3) 0.007(3) -0.002(3)
C3 0.061(4) 0.052(4) 0.038(3) -0.002(3) -0.005(3) -0.005(3)
C4 0.045(3) 0.059(4) 0.054(4) 0.006(3) 0.001(3) -0.002(3)
C5 0.060(4) 0.069(4) 0.043(3) 0.000(3) -0.001(3) -0.010(3)
C6 0.063(4) 0.069(4) 0.051(4) -0.003(3) -0.002(3) -0.015(3)
C7 0.053(4) 0.062(4) 0.051(3) -0.004(3) 0.012(3) 0.004(3)
C8 0.045(3) 0.059(4) 0.061(4) 0.010(3) -0.015(3) -0.012(3)
C9 0.043(3) 0.060(4) 0.030(3) -0.003(3) 0.001(3) -0.001(3)
C10 0.040(3) 0.049(4) 0.058(4) 0.003(3) -0.001(3) -0.005(3)
C11 0.053(4) 0.055(4) 0.055(4) -0.011(3) -0.009(3) 0.001(3)
C12 0.051(4) 0.070(4) 0.046(3) 0.010(3) 0.008(3) 0.005(3)
C13 0.042(3) 0.060(4) 0.066(4) 0.003(4) -0.003(3) 0.001(3)
C15 0.049(4) 0.080(5) 0.068(4) 0.008(4) 0.003(3) 0.001(4)
N1 0.070(3) 0.076(4) 0.050(3) -0.021(3) 0.001(3) -0.007(3)
N2 0.073(4) 0.135(6) 0.087(4) -0.011(4) 0.014(3) -0.012(4)
O1 0.057(3) 0.079(3) 0.070(3) -0.006(2) 0.004(2) -0.003(2)
O2 0.063(3) 0.082(3) 0.074(3) -0.016(3) 0.018(2) -0.005(2)
O3 0.050(2) 0.081(3) 0.066(3) -0.012(2) -0.001(2) -0.017(2)
O4 0.061(3) 0.077(3) 0.055(2) 0.000(2) 0.003(2) -0.002(2)

loop_
_atom_type_symbol
_atom_type_description
_atom_type_scat_dispersion_real
_atom_type_scat_dispersion_imag
_atom_type_scat_source
C C 0.0033 0.0016 'International Tables Vol C Tables 4.2.6.8 and 6.1.1.4'
N N 0.0061 0.0033 'International Tables Vol C Tables 4.2.6.8 and 6.1.1.4'
O O 0.0106 0.006 'International Tables Vol C Tables 4.2.6.8 and 6.1.1.4'
H H 0 0 'International Tables Vol C Tables 4.2.6.8 and 6.1.1.4'

loop_
_geom_angle_atom_site_label_1
_geom_angle_atom_site_label_2
_geom_angle_atom_site_label_3
_geom_angle
O1 C1 O2 122.1(6)
O1 C1 C2 121.1(5)
O2 C1 C2 116.7(5)
C3 C2 C7 119.2(5)
C3 C2 C1 121.4(5)
C7 C2 C1 119.3(5)
C2 C3 C4 120.2(5)
C2 C3 H3 119.9
C4 C3 H3 119.9
C5 C4 C3 119.6(5)
C5 C4 H4 120.2
C3 C4 H4 120.2
C4 C5 C6 121.0(6)
C4 C5 N1 118.7(5)
C6 C5 N1 120.2(5)
C7 C6 C5 119.2(5)
C7 C6 H6 120.4
C5 C6 H6 120.4
C6 C7 C2 120.8(5)
C6 C7 H7 119.6
C2 C7 H7 119.6
O4 C8 O3 121.9(6)
O4 C8 C9 120.1(5)
O3 C8 C9 118.0(5)
C10 C9 C14 120.5(5)
C10 C9 C8 120.8(5)
C14 C9 C8 118.6(5)
C9 C10 C11 122.0(5)
C9 C10 H10 119
C11 C10 H10 119
C10 C11 C12 116.5(5)
C10 C11 H11 121.7
C12 C11 H11 121.7
C13 C12 C11 121.7(5)
C13 C12 C15 121.0(5)
C11 C12 C15 117.3(5)
C14 C13 C12 120.8(5)
C14 C13 H13 119.6
C12 C13 H13 119.6
C13 C14 C9 118.4(5)
C13 C14 H14 120.8
C9 C14 H14 120.8
N2 C15 C12 177.2(7)
C5 N1 H1A 122(2)
C5 N1 H1B 135(3)
H1A N1 H1B 102(4)
C1 O2 H2 109.5
C8 O3 H3A 109.5

loop_
_geom_bond_atom_site_label_1
_geom_bond_atom_site_label_2
_geom_bond_distance
C1 O1 1.279(7)
C1 O2 1.292(6)
C1 C2 1.453(8)
C2 C3 1.394(7)
C2 C7 1.405(7)
C3 C4 1.410(8)
C3 H3 0.95
C4 C5 1.381(7)
C4 H4 0.95
C5 C6 1.396(8)
C5 N1 1.399(8)
C6 C7 1.393(8)
C6 H6 0.95
C7 H7 0.95
C8 O4 1.272(6)
C8 O3 1.283(6)
C8 C9 1.469(8)
C9 C10 1.372(7)
C9 C14 1.408(7)
C10 C11 1.383(8)
C10 H10 0.95
C11 C12 1.404(7)
C11 H11 0.95
C12 C13 1.389(7)
C12 C15 1.457(8)
C13 C14 1.358(8)
C13 H13 0.95
C14 H14 0.95
C15 N2 1.153(8)
N1 H1A 0.91(3)
N1 H1B 1.01(5)
O2 H2 0.84
O3 H3A 0.84
